data_4065240
loop_
_publ_author_name
'Tiwari, Keshri Nath'
'Monserrat, Jean-Philippe'
'de Montigny, Fr\'ederic'
'Jaouen, G\'erard'
'Rager, Marie-Noelle'
'Hillard, Elizabeth'

_publ_section_title
;
 Synthesis and Structural Characterization of Ferrocenyl-Substituted
 Aurones, Flavones, and Flavonols
;
_journal_issue 20
_journal_name_full Organometallics
_journal_page_first 5424
_journal_paper_doi 10.1021/om200644e
_journal_volume 30
_journal_year 2011
_chemical_compound_source synthesized
_chemical_formula_moiety 'C19 H14 Fe1 O2'
_chemical_formula_sum 'C19 H14 Fe O2'
_chemical_formula_weight 330.17
_chemical_name_systematic
;
1-(2'-hydroxyphenyl)-3-ferrocenylprop-2-yn-1-one
;
_space_group_IT_number 14
_symmetry_cell_setting monoclinic
_symmetry_space_group_name_Hall '-P 2ybc'
_symmetry_space_group_name_H-M 'P 1 21/c 1'
_atom_sites_solution_hydrogens geom
_atom_sites_solution_primary direct
_audit_creation_date 10-02-24
_audit_creation_method CRYSTALS_ver_12.87
_cell_angle_alpha 90
_cell_angle_beta 95.745(5)
_cell_angle_gamma 90
_cell_formula_units_Z 4
_cell_length_a 9.8786(6)
_cell_length_b 13.7386(7)
_cell_length_c 10.6891(6)
_cell_measurement_reflns_used 111
_cell_measurement_temperature 200
_cell_measurement_theta_max 24
_cell_measurement_theta_min 5
_cell_volume 1443.42(14)
_computing_cell_refinement 'Dirax/lsq (Duisenberg & Schreurs, 1989-2000)'
_computing_data_collection 'COLLECT (Nonius, 2001).'
_computing_data_reduction 'EvalCCD (Duisenberg & Schreurs 1990-2000)'
_computing_molecular_graphics 'CAMERON (Watkin et al., 1996)'
_computing_publication_material 'CRYSTALS (Betteridge et al., 2003)'
_computing_structure_refinement 'CRYSTALS (Betteridge et al., 2003)'
_computing_structure_solution 'SHELXS 86 (Sheldrick, 1986)'
_diffrn_ambient_temperature 200
_diffrn_measured_fraction_theta_full 0.995
_diffrn_measured_fraction_theta_max 0.992
_diffrn_measurement_device 'Nonius KappaCCD'
_diffrn_measurement_device_type Area
_diffrn_measurement_method '\f & \w scans'
_diffrn_radiation_monochromator graphite
_diffrn_radiation_type 'Mo K\a'
_diffrn_radiation_wavelength 0.71073
_diffrn_reflns_av_R_equivalents 0.000
_diffrn_reflns_limit_h_max 13
_diffrn_reflns_limit_h_min -13
_diffrn_reflns_limit_k_max 19
_diffrn_reflns_limit_k_min -19
_diffrn_reflns_limit_l_max 14
_diffrn_reflns_limit_l_min -10
_diffrn_reflns_number 13536
_diffrn_reflns_theta_full 27.303
_diffrn_reflns_theta_max 30.003
_diffrn_reflns_theta_min 3.310
_diffrn_standards_number 0
_exptl_absorpt_coefficient_mu 1.048
_exptl_absorpt_correction_T_max 0.96
_exptl_absorpt_correction_T_min 0.94
_exptl_absorpt_correction_type multi-scan
_exptl_absorpt_process_details 'SADABS (Siemens, 1996)'
_exptl_crystal_colour red
_exptl_crystal_density_diffrn 1.519
_exptl_crystal_density_method 'not measured'
_exptl_crystal_description plate
_exptl_crystal_F_000 680
_exptl_crystal_size_max 0.200
_exptl_crystal_size_mid 0.080
_exptl_crystal_size_min 0.040
_refine_diff_density_max 0.65
_refine_diff_density_min -0.62
_refine_ls_extinction_method None
_refine_ls_goodness_of_fit_ref 1.0566
_refine_ls_hydrogen_treatment refU
_refine_ls_matrix_type full
_refine_ls_number_parameters 200
_refine_ls_number_reflns 4176
_refine_ls_number_restraints 0
_refine_ls_R_factor_all 0.0526
_refine_ls_R_factor_gt 0.0322
_refine_ls_shift/su_max 0.0003498
_refine_ls_shift/su_mean 3.9563987
_refine_ls_structure_factor_coef Fsqd
_refine_ls_weighting_details
;
 Method, part 1, Chebychev polynomial, (Watkin, 1994, Prince, 1982) 
 [weight] = 1.0/[A~0~*T~0~(x)+A~1~*T~1~(x) ... +A~n-1~]*T~n-1~(x)] 
 where A~i~ are the Chebychev coefficients listed below and x= Fcalc/Fmax 
 Method = Robust Weighting (Prince, 1982) 
 W = [weight] * [1-(deltaF/6*sigmaF)^2^]^2^ 
 A~i~ are: 
 17.3 18.3 6.19 
;
_refine_ls_weighting_scheme calc
_refine_ls_wR_factor_all 0.0610
_refine_ls_wR_factor_gt 0.0502
_refine_ls_wR_factor_ref 0.0610
_reflns_limit_h_max 13
_reflns_limit_h_min -13
_reflns_limit_k_max 19
_reflns_limit_k_min 0
_reflns_limit_l_max 14
_reflns_limit_l_min 0
_reflns_number_gt 3164
_reflns_number_total 4177
_reflns_threshold_expression I>2.0\s(I)
_oxford_refine_ls_r_factor_ref 0.0526
_oxford_reflns_number_all 4176
_oxford_reflns_threshold_expression_ref I>-3.0\s(I)
_oxford_structure_analysis_title '2231658 Compound 3a'
_cod_data_source_file om200644e_si_002.cif
_cod_data_source_block compound_3a
_cod_original_sg_symbol_H-M 'P 21/c '
_cod_original_formula_sum 'C19 H14 Fe1 O2'
_cod_database_code 4065240

loop_
_symmetry_equiv_pos_as_xyz
x,y,z
-x,-y,-z
x,-y+1/2,z+1/2
-x,y+1/2,-z+1/2

loop_
_atom_site_label
_atom_site_type_symbol
_atom_site_fract_x
_atom_site_fract_y
_atom_site_fract_z
_atom_site_U_iso_or_equiv
_atom_site_occupancy
_atom_site_adp_type
Fe1 Fe 0.39275(3) 0.61674(2) 0.29065(3) 0.0194 1.0000 Uani
C1 C 0.56759(18) 0.60121(14) 0.20860(18) 0.0221 1.0000 Uani
C2 C 0.5748(2) 0.54784(15) 0.3241(2) 0.0262 1.0000 Uani
C3 C 0.4687(2) 0.47877(15) 0.3130(2) 0.0283 1.0000 Uani
C4 C 0.3955(2) 0.48894(15) 0.1924(2) 0.0273 1.0000 Uani
C5 C 0.4550(2) 0.56459(15) 0.12790(18) 0.0241 1.0000 Uani
C6 C 0.3757(2) 0.70668(17) 0.4402(2) 0.0332 1.0000 Uani
C7 C 0.3699(2) 0.76078(15) 0.3280(2) 0.0325 1.0000 Uani
C8 C 0.2579(2) 0.72790(16) 0.2466(2) 0.0305 1.0000 Uani
C9 C 0.1944(2) 0.65252(17) 0.3089(2) 0.0321 1.0000 Uani
C10 C 0.2671(2) 0.63896(17) 0.4286(2) 0.0329 1.0000 Uani
C11 C 0.65335(19) 0.68040(15) 0.18362(19) 0.0250 1.0000 Uani
C12 C 0.7291(2) 0.74592(16) 0.16617(19) 0.0266 1.0000 Uani
C13 C 0.82101(19) 0.82399(15) 0.14633(19) 0.0228 1.0000 Uani
C14 C 0.91997(18) 0.85194(14) 0.25096(18) 0.0212 1.0000 Uani
C15 C 0.9180(2) 0.80962(17) 0.3698(2) 0.0294 1.0000 Uani
C16 C 1.0086(2) 0.8382(2) 0.4685(2) 0.0383 1.0000 Uani
C17 C 1.1035(2) 0.9093(2) 0.4500(2) 0.0392 1.0000 Uani
C18 C 1.1090(2) 0.95165(18) 0.3345(2) 0.0363 1.0000 Uani
C19 C 1.0178(2) 0.92343(15) 0.2336(2) 0.0256 1.0000 Uani
O1 O 0.81476(15) 0.86535(12) 0.04315(13) 0.0321 1.0000 Uani
O2 O 1.02726(17) 0.96653(13) 0.12220(16) 0.0387 1.0000 Uani
H2 H 0.9725 0.9484 0.0739 0.0395(19) 1.0000 Uiso
H21 H 0.6394 0.5569 0.3950 0.0395(19) 1.0000 Uiso
H31 H 0.4487 0.4340 0.3761 0.0395(19) 1.0000 Uiso
H41 H 0.3180 0.4519 0.1613 0.0395(19) 1.0000 Uiso
H51 H 0.4258 0.5869 0.0455 0.0395(19) 1.0000 Uiso
H61 H 0.4410 0.7143 0.5110 0.0395(19) 1.0000 Uiso
H71 H 0.4310 0.8111 0.3100 0.0395(19) 1.0000 Uiso
H81 H 0.2303 0.7521 0.1648 0.0395(19) 1.0000 Uiso
H91 H 0.1165 0.6168 0.2759 0.0395(19) 1.0000 Uiso
H101 H 0.2465 0.5931 0.4903 0.0395(19) 1.0000 Uiso
H151 H 0.8531 0.7602 0.3823 0.0395(19) 1.0000 Uiso
H161 H 1.0060 0.8095 0.5491 0.0395(19) 1.0000 Uiso
H171 H 1.1662 0.9291 0.5185 0.0395(19) 1.0000 Uiso
H181 H 1.1752 1.0005 0.3233 0.0395(19) 1.0000 Uiso

loop_
_atom_site_aniso_label
_atom_site_aniso_U_11
_atom_site_aniso_U_22
_atom_site_aniso_U_33
_atom_site_aniso_U_23
_atom_site_aniso_U_13
_atom_site_aniso_U_12
Fe1 0.01910(12) 0.01852(12) 0.02044(12) 0.00000(12) 0.00189(9) -0.00032(12)
C1 0.0190(8) 0.0220(10) 0.0254(9) -0.0019(8) 0.0030(7) 0.0010(7)
C2 0.0228(9) 0.0260(10) 0.0293(10) 0.0013(8) -0.0005(8) 0.0053(8)
C3 0.0319(11) 0.0202(10) 0.0330(11) 0.0042(8) 0.0039(9) 0.0042(8)
C4 0.0273(10) 0.0202(10) 0.0344(11) -0.0056(8) 0.0033(8) -0.0030(8)
C5 0.0242(9) 0.0254(10) 0.0223(9) -0.0044(8) 0.0014(7) -0.0003(8)
C6 0.0401(12) 0.0324(12) 0.0268(11) -0.0097(9) 0.0020(9) 0.0054(10)
C7 0.0365(12) 0.0202(10) 0.0420(13) -0.0028(9) 0.0103(10) 0.0004(9)
C8 0.0305(11) 0.0295(11) 0.0321(11) 0.0051(9) 0.0053(9) 0.0104(9)
C9 0.0214(10) 0.0351(12) 0.0409(12) -0.0017(10) 0.0083(9) 0.0037(9)
C10 0.0379(12) 0.0325(12) 0.0308(11) 0.0048(9) 0.0154(9) 0.0063(9)
C11 0.0195(9) 0.0279(10) 0.0277(10) -0.0023(8) 0.0020(7) 0.0014(8)
C12 0.0214(9) 0.0323(11) 0.0253(10) 0.0011(8) -0.0015(7) -0.0005(8)
C13 0.0182(9) 0.0245(10) 0.0258(10) 0.0014(8) 0.0034(7) 0.0026(7)
C14 0.0160(8) 0.0240(9) 0.0236(9) 0.0006(7) 0.0018(7) 0.0007(7)
C15 0.0221(10) 0.0372(12) 0.0283(11) 0.0063(9) -0.0015(8) -0.0052(9)
C16 0.0337(12) 0.0525(15) 0.0273(11) 0.0064(11) -0.0044(9) -0.0033(11)
C17 0.0279(11) 0.0531(16) 0.0348(12) -0.0068(11) -0.0061(9) -0.0047(10)
C18 0.0257(11) 0.0384(13) 0.0449(14) -0.0058(11) 0.0035(10) -0.0104(10)
C19 0.0196(9) 0.0268(10) 0.0310(11) 0.0002(8) 0.0052(8) -0.0007(8)
O1 0.0331(8) 0.0382(9) 0.0244(7) 0.0060(7) -0.0006(6) -0.0038(7)
O2 0.0379(9) 0.0432(10) 0.0356(9) 0.0072(8) 0.0070(7) -0.0153(8)

loop_
_atom_type_symbol
_atom_type_scat_dispersion_real
_atom_type_scat_dispersion_imag
_atom_type_scat_Cromer_Mann_a1
_atom_type_scat_Cromer_Mann_b1
_atom_type_scat_Cromer_Mann_a2
_atom_type_scat_Cromer_Mann_b2
_atom_type_scat_Cromer_Mann_a3
_atom_type_scat_Cromer_Mann_b3
_atom_type_scat_Cromer_Mann_a4
_atom_type_scat_Cromer_Mann_b4
_atom_type_scat_Cromer_Mann_c
_atom_type_scat_source
C 0.0033 0.0016 2.3100 20.8439 1.0200 10.2075 1.5886 0.5687 0.8650 51.6512 0.2156 'International Tables Vol C 4.2.6.8 and 6.1.1.4'
H 0.0000 0.0000 0.4930 10.5109 0.3229 26.1257 0.1402 3.1424 0.0408 57.7998 0.0030 'International Tables Vol C 4.2.6.8 and 6.1.1.4'
Fe 0.3463 0.8444 11.7695 4.7611 7.3573 0.3072 3.5222 15.3535 2.3045 76.8805 1.0369 'International Tables Vol C 4.2.6.8 and 6.1.1.4'
O 0.0106 0.0060 3.0485 13.2771 2.2868 5.7011 1.5463 0.3239 0.8670 32.9089 0.2508 'International Tables Vol C 4.2.6.8 and 6.1.1.4'

loop_
_geom_angle_atom_site_label_1
_geom_angle_atom_site_label_2
_geom_angle_atom_site_label_3
_geom_angle
_geom_angle_publ_flag
C1 Fe1 C2 41.33(8) yes
C1 Fe1 C3 68.52(8) yes
C2 Fe1 C3 40.47(8) yes
C1 Fe1 C4 68.40(8) yes
C2 Fe1 C4 68.53(8) yes
C3 Fe1 C4 40.64(8) yes
C1 Fe1 C5 41.23(7) yes
C2 Fe1 C5 69.40(8) yes
C3 Fe1 C5 68.54(9) yes
C4 Fe1 C5 40.37(8) yes
C1 Fe1 C6 122.95(9) yes
C2 Fe1 C6 106.57(9) yes
C3 Fe1 C6 121.89(9) yes
C4 Fe1 C6 158.04(9) yes
C5 Fe1 C6 159.97(9) yes
C1 Fe1 C7 107.66(8) yes
C2 Fe1 C7 122.13(9) yes
C3 Fe1 C7 157.71(9) yes
C4 Fe1 C7 160.31(9) yes
C5 Fe1 C7 124.00(9) yes
C1 Fe1 C8 122.82(8) yes
C2 Fe1 C8 158.56(9) yes
C3 Fe1 C8 160.08(9) yes
C4 Fe1 C8 124.23(9) yes
C5 Fe1 C8 108.15(9) yes
C1 Fe1 C9 158.76(8) yes
C2 Fe1 C9 158.92(9) yes
C3 Fe1 C9 123.71(9) yes
C4 Fe1 C9 108.46(9) yes
C5 Fe1 C9 122.73(9) yes
C1 Fe1 C10 159.13(9) yes
C2 Fe1 C10 122.23(9) yes
C3 Fe1 C10 107.26(9) yes
C4 Fe1 C10 122.58(9) yes
C5 Fe1 C10 158.13(9) yes
C6 Fe1 C7 40.39(9) yes
C6 Fe1 C8 68.04(9) yes
C7 Fe1 C8 40.42(9) yes
C6 Fe1 C9 67.98(9) yes
C7 Fe1 C9 67.80(9) yes
C8 Fe1 C9 40.29(9) yes
C6 Fe1 C10 40.58(9) yes
C7 Fe1 C10 68.04(9) yes
C8 Fe1 C10 68.07(9) yes
C9 Fe1 C10 40.46(9) yes
Fe1 C1 C2 69.59(11) yes
Fe1 C1 C5 69.68(11) yes
C2 C1 C5 107.99(17) yes
Fe1 C1 C11 123.45(14) yes
C2 C1 C11 125.12(18) yes
C5 C1 C11 126.79(18) yes
C1 C2 Fe1 69.08(11) yes
C1 C2 C3 107.44(18) yes
Fe1 C2 C3 70.22(12) yes
C1 C2 H21 126.3 no
Fe1 C2 H21 126.3 no
C3 C2 H21 126.2 no
C2 C3 Fe1 69.31(12) yes
C2 C3 C4 108.48(18) yes
Fe1 C3 C4 69.82(12) yes
C2 C3 H31 125.7 no
Fe1 C3 H31 125.8 no
C4 C3 H31 125.8 no
C3 C4 Fe1 69.54(12) yes
C3 C4 C5 108.48(18) yes
Fe1 C4 C5 69.26(11) yes
C3 C4 H41 125.7 no
Fe1 C4 H41 125.9 no
C5 C4 H41 125.8 no
C1 C5 C4 107.60(17) yes
C1 C5 Fe1 69.09(11) yes
C4 C5 Fe1 70.37(12) yes
C1 C5 H51 126.3 no
C4 C5 H51 126.1 no
Fe1 C5 H51 126.1 no
Fe1 C6 C7 69.63(12) yes
Fe1 C6 C10 69.81(12) yes
C7 C6 C10 107.9(2) yes
Fe1 C6 H61 126.0 no
C7 C6 H61 126.0 no
C10 C6 H61 126.1 no
C6 C7 Fe1 69.98(13) yes
C6 C7 C8 108.6(2) yes
Fe1 C7 C8 70.34(12) yes
C6 C7 H71 125.7 no
Fe1 C7 H71 125.7 no
C8 C7 H71 125.7 no
C7 C8 Fe1 69.24(12) yes
C7 C8 C9 107.57(19) yes
Fe1 C8 C9 69.79(12) yes
C7 C8 H81 126.2 no
Fe1 C8 H81 126.3 no
C9 C8 H81 126.3 no
C8 C9 Fe1 69.92(12) yes
C8 C9 C10 108.3(2) yes
Fe1 C9 C10 69.56(12) yes
C8 C9 H91 125.8 no
Fe1 C9 H91 126.0 no
C10 C9 H91 125.9 no
C6 C10 C9 107.70(19) yes
C6 C10 Fe1 69.61(12) yes
C9 C10 Fe1 69.98(12) yes
C6 C10 H101 126.1 no
C9 C10 H101 126.2 no
Fe1 C10 H101 126.2 no
C1 C11 C12 177.5(2) yes
C11 C12 C13 179.3(2) yes
C12 C13 C14 117.91(18) yes
C12 C13 O1 119.97(19) yes
C14 C13 O1 122.12(18) yes
C13 C14 C15 121.12(18) yes
C13 C14 C19 119.97(18) yes
C15 C14 C19 118.91(18) yes
C14 C15 C16 120.8(2) yes
C14 C15 H151 119.6 no
C16 C15 H151 119.5 no
C15 C16 C17 119.5(2) yes
C15 C16 H161 120.3 no
C17 C16 H161 120.2 no
C16 C17 C18 121.2(2) yes
C16 C17 H171 119.4 no
C18 C17 H171 119.4 no
C17 C18 C19 120.0(2) yes
C17 C18 H181 120.1 no
C19 C18 H181 119.9 no
C14 C19 C18 119.6(2) yes
C14 C19 O2 122.46(19) yes
C18 C19 O2 117.92(19) yes
C19 O2 H2 110.7 no

loop_
_geom_bond_atom_site_label_1
_geom_bond_atom_site_label_2
_geom_bond_distance
_geom_bond_publ_flag
Fe1 C1 2.0251(18) yes
Fe1 C2 2.032(2) yes
Fe1 C3 2.044(2) yes
Fe1 C4 2.048(2) yes
Fe1 C5 2.033(2) yes
Fe1 C6 2.040(2) yes
Fe1 C7 2.036(2) yes
Fe1 C8 2.050(2) yes
Fe1 C9 2.049(2) yes
Fe1 C10 2.043(2) yes
C1 C2 1.432(3) yes
C1 C5 1.429(3) yes
C1 C11 1.421(3) yes
C2 C3 1.410(3) yes
C2 H21 0.949 no
C3 C4 1.421(3) yes
C3 H31 0.949 no
C4 C5 1.408(3) yes
C4 H41 0.951 no
C5 H51 0.949 no
C6 C7 1.407(3) yes
C6 C10 1.416(3) yes
C6 H61 0.951 no
C7 C8 1.412(3) yes
C7 H71 0.950 no
C8 C9 1.412(3) yes
C8 H81 0.949 no
C9 C10 1.415(3) yes
C9 H91 0.950 no
C10 H101 0.949 no
C11 C12 1.197(3) yes
C12 C13 1.435(3) yes
C13 C14 1.461(3) yes
C13 O1 1.237(2) yes
C14 C15 1.399(3) yes
C14 C19 1.403(3) yes
C15 C16 1.371(3) yes
C15 H151 0.953 no
C16 C17 1.382(3) yes
C16 H161 0.951 no
C17 C18 1.371(3) yes
C17 H171 0.951 no
C18 C19 1.390(3) yes
C18 H181 0.953 no
C19 O2 1.341(3) yes
O2 H2 0.752 no
